data_7158009
loop_
_publ_author_name
'Guranova, Natalia'
'Golubev, Pavel'
'Bakulina, Olga'
'Dar'in, Dmitry'
'Kantin, Grigory'
'Krasavin, Mikhail'

_publ_section_title
;
 Unexpected formal [4 + 2]-cycloaddition of chalcone imines and
 homophthalic anhydrides: preparation of dihydropyridin-2(1<i>H</i>)-ones.
;
_journal_issue 17
_journal_name_full 'Organic &amp; biomolecular chemistry'
_journal_page_first 3829
_journal_page_last 3833
_journal_paper_doi 10.1039/d1ob00534k
_journal_volume 19
_journal_year 2021
_chemical_formula_moiety '0.67(C32 H27 N O3)'
_chemical_formula_sum 'C21.33 H18 N0.67 O2'
_chemical_formula_weight 315.70
_space_group_crystal_system triclinic
_space_group_IT_number 2
_space_group_name_Hall '-P 1'
_space_group_name_H-M_alt 'P -1'
_atom_sites_solution_hydrogens geom
_atom_sites_solution_primary dual
_audit_creation_date 2021-03-03
_audit_creation_method
;
Olex2 1.3
(compiled 2020.11.12 svn.r5f609507 for OlexSys, GUI svn.r6257)
;
_audit_update_record
;
2021-03-03 deposited with the CCDC.	2021-04-05 downloaded from the CCDC.
;
_cell_angle_alpha 95.410(2)
_cell_angle_beta 112.439(2)
_cell_angle_gamma 115.598(3)
_cell_formula_units_Z 3
_cell_length_a 10.6020(3)
_cell_length_b 11.2205(3)
_cell_length_c 13.0016(2)
_cell_measurement_reflns_used 11857
_cell_measurement_temperature 293(2)
_cell_measurement_theta_max 76.9960
_cell_measurement_theta_min 3.8630
_cell_volume 1225.34(7)
_computing_molecular_graphics 'Olex2 1.3 (Dolomanov et al., 2009)'
_computing_publication_material 'Olex2 1.3 (Dolomanov et al., 2009)'
_computing_structure_refinement 'SHELXL 2018/3 (Sheldrick, 2015)'
_computing_structure_solution 'ShelXT (Sheldrick, 2015)'
_diffrn_ambient_temperature 293(2)
_diffrn_measured_fraction_theta_full 0.999
_diffrn_measured_fraction_theta_max 0.974
_diffrn_measurement_device_type 'XtaLAB Synergy, Single source at home/near, HyPix'
_diffrn_radiation_type CuK\a
_diffrn_radiation_wavelength 1.54184
_diffrn_reflns_av_R_equivalents 0.0364
_diffrn_reflns_av_unetI/netI 0.0305
_diffrn_reflns_Laue_measured_fraction_full 0.999
_diffrn_reflns_Laue_measured_fraction_max 0.974
_diffrn_reflns_limit_h_max 13
_diffrn_reflns_limit_h_min -13
_diffrn_reflns_limit_k_max 14
_diffrn_reflns_limit_k_min -14
_diffrn_reflns_limit_l_max 16
_diffrn_reflns_limit_l_min -16
_diffrn_reflns_number 20378
_diffrn_reflns_point_group_measured_fraction_full 0.999
_diffrn_reflns_point_group_measured_fraction_max 0.974
_diffrn_reflns_theta_full 67.684
_diffrn_reflns_theta_max 77.275
_diffrn_reflns_theta_min 3.870
_exptl_absorpt_coefficient_mu 0.650
_exptl_crystal_colour 'clear light colourless'
_exptl_crystal_colour_lustre clear
_exptl_crystal_colour_modifier light
_exptl_crystal_colour_primary colourless
_exptl_crystal_density_diffrn 1.283
_exptl_crystal_description prism
_exptl_crystal_F_000 500
_refine_diff_density_max 0.184
_refine_diff_density_min -0.291
_refine_diff_density_rms 0.046
_refine_ls_extinction_method none
_refine_ls_goodness_of_fit_ref 1.055
_refine_ls_hydrogen_treatment constr
_refine_ls_matrix_type full
_refine_ls_number_parameters 326
_refine_ls_number_reflns 5076
_refine_ls_number_restraints 0
_refine_ls_restrained_S_all 1.055
_refine_ls_R_factor_all 0.0467
_refine_ls_R_factor_gt 0.0414
_refine_ls_shift/su_max 0.000
_refine_ls_shift/su_mean 0.000
_refine_ls_structure_factor_coef Fsqd
_refine_ls_weighting_details 'w=1/[\s^2^(Fo^2^)+(0.0584P)^2^+0.3683P] where P=(Fo^2^+2Fc^2^)/3'
_refine_ls_weighting_scheme calc
_refine_ls_wR_factor_gt 0.1105
_refine_ls_wR_factor_ref 0.1142
_reflns_Friedel_coverage 0.000
_reflns_number_gt 4503
_reflns_number_total 5076
_reflns_threshold_expression 'I > 2\s(I)'
_cod_data_source_file d1ob00534k2.cif
_cod_data_source_block 1ver0-17269_zra-807(1)
_cod_depositor_comments 'Adding full bibliography for 7158008--7158009.cif.'
_cod_original_cell_volume 1225.33(6)
_cod_database_code 7158009
_shelx_shelxl_version_number 2018/3
_shelx_space_group_comment
;
The symmetry employed for this shelxl refinement is uniquely defined
by the following loop, which should always be used as a source of
symmetry information in preference to the above space-group names.
They are only intended as comments.
;
_olex2_refinement_description
;
1. Fixed Uiso
 At 1.2 times of:
  All C(H) groups, All C(H,H) groups
 At 1.5 times of:
  All C(H,H,H) groups
2.a Ternary CH refined with riding coordinates:
 C11(H11), C10(H10)
2.b Secondary CH2 refined with riding coordinates:
 C1(H1A,H1B)
2.c Aromatic/amide H refined with riding coordinates:
 C32(H32), C30(H30), C26(H26), C28(H28), C9(H9), C24(H24), C31(H31), C22(H22),
 C18(H18), C3(H3), C29(H29), C4(H4), C25(H25), C7(H7), C17(H17), C15(H15),
 C16(H16), C23(H23), C5(H5), C6(H6)
2.d Idealised Me refined as rotating group:
 C20(H20A,H20B,H20C)
;
_olex2_submission_special_instructions 'No special instructions were received'

loop_
_space_group_symop_operation_xyz
'x, y, z'
'-x, -y, -z'

loop_
_atom_site_label
_atom_site_type_symbol
_atom_site_fract_x
_atom_site_fract_y
_atom_site_fract_z
_atom_site_U_iso_or_equiv
_atom_site_adp_type
_atom_site_occupancy
_atom_site_site_symmetry_order
_atom_site_calc_flag
_atom_site_refinement_flags_posn
_atom_site_refinement_flags_adp
_atom_site_refinement_flags_occupancy
_atom_site_disorder_assembly
_atom_site_disorder_group
O1 O 0.50163(11) 0.44490(8) 0.35835(8) 0.0285(2) Uani 1 1 d . . . . .
O3 O 0.44566(12) 0.34264(9) 0.09945(8) 0.0326(2) Uani 1 1 d . . . . .
O2 O 0.59199(12) 0.57495(9) 0.16957(9) 0.0336(2) Uani 1 1 d . . . . .
N1 N 0.69987(12) 0.65851(10) 0.48610(9) 0.0218(2) Uani 1 1 d . . . . .
C21 C 0.48339(14) 0.85343(12) 0.27232(10) 0.0228(2) Uani 1 1 d . . . . .
C8 C 0.75947(14) 0.80445(12) 0.52429(10) 0.0219(2) Uani 1 1 d . . . . .
C27 C 0.88349(14) 0.88342(12) 0.64755(10) 0.0223(2) Uani 1 1 d . . . . .
C12 C 0.55455(14) 0.57032(12) 0.39182(10) 0.0225(2) Uani 1 1 d . . . . .
C1 C 0.80053(15) 0.60161(12) 0.54211(11) 0.0234(2) Uani 1 1 d . . . . .
H1A H 0.740270 0.501320 0.507434 0.028 Uiso 1 1 calc R . . . .
H1B H 0.828936 0.621979 0.624599 0.028 Uiso 1 1 calc R . . . .
C32 C 0.86509(15) 0.83663(12) 0.73998(11) 0.0238(2) Uani 1 1 d . . . . .
H32 H 0.776251 0.752789 0.724240 0.029 Uiso 1 1 calc R . . . .
C11 C 0.45953(14) 0.63692(12) 0.33206(10) 0.0233(2) Uani 1 1 d . . . . .
H11 H 0.418750 0.656537 0.383614 0.028 Uiso 1 1 calc R . . . .
C10 C 0.57048(14) 0.78031(12) 0.32720(10) 0.0224(2) Uani 1 1 d . . . . .
H10 H 0.618379 0.764960 0.279871 0.027 Uiso 1 1 calc R . . . .
C2 C 0.95008(15) 0.65917(12) 0.53021(11) 0.0238(2) Uani 1 1 d . . . . .
C30 C 1.11124(15) 1.04170(13) 0.87935(11) 0.0274(3) Uani 1 1 d . . . . .
H30 H 1.187843 1.093812 0.956507 0.033 Uiso 1 1 calc R . . . .
C26 C 0.42452(16) 0.90847(13) 0.32955(11) 0.0279(3) Uani 1 1 d . . . . .
H26 H 0.436941 0.898733 0.402474 0.034 Uiso 1 1 calc R . . . .
C28 C 1.01632(15) 1.01085(12) 0.67307(11) 0.0248(3) Uani 1 1 d . . . . .
H28 H 1.029701 1.042843 0.612453 0.030 Uiso 1 1 calc R . . . .
C9 C 0.70054(14) 0.86418(12) 0.45060(10) 0.0230(2) Uani 1 1 d . . . . .
H9 H 0.740611 0.959382 0.475990 0.028 Uiso 1 1 calc R . . . .
C24 C 0.32866(16) 0.99343(14) 0.17181(12) 0.0310(3) Uani 1 1 d . . . . .
H24 H 0.277578 1.040158 0.138508 0.037 Uiso 1 1 calc R . . . .
C13 C 0.31499(15) 0.53650(12) 0.21657(11) 0.0252(3) Uani 1 1 d . . . . .
C19 C 0.46670(16) 0.46912(13) 0.13589(11) 0.0278(3) Uani 1 1 d . . . . .
C31 C 0.97944(16) 0.91545(13) 0.85497(11) 0.0260(3) Uani 1 1 d . . . . .
H31 H 0.967664 0.883470 0.916009 0.031 Uiso 1 1 calc R . . . .
C22 C 0.46341(16) 0.86955(13) 0.16352(11) 0.0281(3) Uani 1 1 d . . . . .
H22 H 0.501945 0.833468 0.123627 0.034 Uiso 1 1 calc R . . . .
C14 C 0.31812(16) 0.45979(12) 0.12641(11) 0.0282(3) Uani 1 1 d . . . . .
C18 C 0.16772(16) 0.51420(13) 0.20054(12) 0.0302(3) Uani 1 1 d . . . . .
H18 H 0.162619 0.562803 0.259427 0.036 Uiso 1 1 calc R . . . .
C3 C 0.94774(17) 0.67380(14) 0.42460(12) 0.0297(3) Uani 1 1 d . . . . .
H3 H 0.853874 0.653175 0.360957 0.036 Uiso 1 1 calc R . . . .
C29 C 1.12853(15) 1.09001(13) 0.78851(11) 0.0276(3) Uani 1 1 d . . . . .
H29 H 1.215503 1.175669 0.804923 0.033 Uiso 1 1 calc R . . . .
C4 C 1.08535(18) 0.71917(14) 0.41382(13) 0.0350(3) Uani 1 1 d . . . . .
H4 H 1.083279 0.728921 0.343045 0.042 Uiso 1 1 calc R . . . .
C25 C 0.34739(16) 0.97783(14) 0.28013(12) 0.0315(3) Uani 1 1 d . . . . .
H25 H 0.308430 1.013711 0.319732 0.038 Uiso 1 1 calc R . . . .
C7 C 1.09210(17) 0.69286(15) 0.62457(13) 0.0341(3) Uani 1 1 d . . . . .
H7 H 1.095427 0.685238 0.696054 0.041 Uiso 1 1 calc R . . . .
C17 C 0.02850(17) 0.42135(14) 0.09899(13) 0.0367(3) Uani 1 1 d . . . . .
H17 H -0.068257 0.407203 0.091213 0.044 Uiso 1 1 calc R . . . .
C15 C 0.17755(17) 0.36879(13) 0.02368(12) 0.0343(3) Uani 1 1 d . . . . .
H15 H 0.180940 0.320035 -0.036214 0.041 Uiso 1 1 calc R . . . .
C16 C 0.03386(18) 0.35022(14) 0.00980(13) 0.0385(3) Uani 1 1 d . . . . .
H16 H -0.058676 0.290147 -0.059247 0.046 Uiso 1 1 calc R . . . .
C23 C 0.38635(17) 0.93913(15) 0.11349(12) 0.0328(3) Uani 1 1 d . . . . .
H23 H 0.373692 0.949065 0.040574 0.039 Uiso 1 1 calc R . . . .
C5 C 1.22498(18) 0.74976(14) 0.50795(14) 0.0362(3) Uani 1 1 d . . . . .
H5 H 1.316337 0.778503 0.500062 0.043 Uiso 1 1 calc R . . . .
C20 C 0.5849(2) 0.34295(15) 0.10794(13) 0.0379(3) Uani 1 1 d . . . . .
H20A H 0.614652 0.385749 0.054080 0.057 Uiso 1 1 calc GR . . . .
H20B H 0.563151 0.249034 0.089158 0.057 Uiso 1 1 calc GR . . . .
H20C H 0.670014 0.394260 0.186259 0.057 Uiso 1 1 calc GR . . . .
C6 C 1.22925(18) 0.73777(17) 0.61365(14) 0.0404(3) Uani 1 1 d . . . . .
H6 H 1.323677 0.759693 0.677383 0.049 Uiso 1 1 calc R . . . .

loop_
_atom_site_aniso_label
_atom_site_aniso_U_11
_atom_site_aniso_U_22
_atom_site_aniso_U_33
_atom_site_aniso_U_23
_atom_site_aniso_U_13
_atom_site_aniso_U_12
O1 0.0319(5) 0.0158(4) 0.0300(5) 0.0066(3) 0.0114(4) 0.0088(4)
O3 0.0434(5) 0.0206(4) 0.0289(5) 0.0048(4) 0.0147(4) 0.0150(4)
O2 0.0397(5) 0.0213(4) 0.0382(5) 0.0053(4) 0.0224(4) 0.0116(4)
N1 0.0265(5) 0.0161(5) 0.0221(5) 0.0067(4) 0.0112(4) 0.0103(4)
C21 0.0244(6) 0.0168(5) 0.0236(6) 0.0063(4) 0.0108(5) 0.0081(5)
C8 0.0258(6) 0.0171(5) 0.0236(6) 0.0061(4) 0.0136(5) 0.0098(5)
C27 0.0263(6) 0.0187(5) 0.0239(6) 0.0066(4) 0.0123(5) 0.0127(5)
C12 0.0271(6) 0.0189(5) 0.0226(5) 0.0078(4) 0.0145(5) 0.0099(5)
C1 0.0291(6) 0.0183(5) 0.0243(6) 0.0090(4) 0.0126(5) 0.0127(5)
C32 0.0274(6) 0.0179(5) 0.0255(6) 0.0076(4) 0.0128(5) 0.0106(5)
C11 0.0265(6) 0.0195(6) 0.0227(6) 0.0069(4) 0.0120(5) 0.0103(5)
C10 0.0270(6) 0.0185(5) 0.0221(6) 0.0068(4) 0.0128(5) 0.0108(5)
C2 0.0294(6) 0.0162(5) 0.0271(6) 0.0068(4) 0.0142(5) 0.0118(5)
C30 0.0289(6) 0.0225(6) 0.0235(6) 0.0042(5) 0.0080(5) 0.0116(5)
C26 0.0353(7) 0.0285(6) 0.0266(6) 0.0123(5) 0.0180(5) 0.0177(5)
C28 0.0294(6) 0.0201(6) 0.0263(6) 0.0086(5) 0.0158(5) 0.0111(5)
C9 0.0277(6) 0.0166(5) 0.0241(6) 0.0063(4) 0.0131(5) 0.0101(5)
C24 0.0299(6) 0.0304(7) 0.0330(7) 0.0134(5) 0.0114(5) 0.0178(6)
C13 0.0282(6) 0.0174(5) 0.0256(6) 0.0109(5) 0.0108(5) 0.0088(5)
C19 0.0391(7) 0.0196(6) 0.0207(6) 0.0055(4) 0.0131(5) 0.0127(5)
C31 0.0341(6) 0.0230(6) 0.0237(6) 0.0099(5) 0.0143(5) 0.0155(5)
C22 0.0337(7) 0.0278(6) 0.0234(6) 0.0076(5) 0.0135(5) 0.0163(5)
C14 0.0337(7) 0.0174(5) 0.0256(6) 0.0086(5) 0.0103(5) 0.0094(5)
C18 0.0311(7) 0.0266(6) 0.0330(7) 0.0159(5) 0.0138(6) 0.0145(5)
C3 0.0363(7) 0.0282(6) 0.0291(6) 0.0098(5) 0.0176(6) 0.0178(6)
C29 0.0270(6) 0.0199(6) 0.0298(6) 0.0057(5) 0.0133(5) 0.0076(5)
C4 0.0478(8) 0.0317(7) 0.0391(7) 0.0155(6) 0.0298(7) 0.0219(6)
C25 0.0359(7) 0.0317(7) 0.0361(7) 0.0124(6) 0.0203(6) 0.0211(6)
C7 0.0328(7) 0.0355(7) 0.0331(7) 0.0157(6) 0.0163(6) 0.0150(6)
C17 0.0295(7) 0.0286(7) 0.0434(8) 0.0204(6) 0.0100(6) 0.0123(6)
C15 0.0415(8) 0.0186(6) 0.0274(6) 0.0069(5) 0.0069(6) 0.0113(5)
C16 0.0354(7) 0.0221(6) 0.0342(7) 0.0106(5) 0.0011(6) 0.0087(6)
C23 0.0382(7) 0.0356(7) 0.0255(6) 0.0138(5) 0.0134(6) 0.0202(6)
C5 0.0376(7) 0.0281(7) 0.0518(9) 0.0161(6) 0.0288(7) 0.0164(6)
C20 0.0531(9) 0.0312(7) 0.0361(7) 0.0094(6) 0.0227(7) 0.0254(7)
C6 0.0305(7) 0.0430(8) 0.0454(8) 0.0193(7) 0.0171(6) 0.0163(6)

loop_
_atom_type_symbol
_atom_type_description
_atom_type_scat_dispersion_real
_atom_type_scat_dispersion_imag
_atom_type_scat_source
C C 0.0181 0.0091 'International Tables Vol C Tables 4.2.6.8 and 6.1.1.4'
H H 0.0000 0.0000 'International Tables Vol C Tables 4.2.6.8 and 6.1.1.4'
N N 0.0311 0.0180 'International Tables Vol C Tables 4.2.6.8 and 6.1.1.4'
O O 0.0492 0.0322 'International Tables Vol C Tables 4.2.6.8 and 6.1.1.4'

loop_
_geom_angle_atom_site_label_1
_geom_angle_atom_site_label_2
_geom_angle_atom_site_label_3
_geom_angle
_geom_angle_site_symmetry_1
_geom_angle_site_symmetry_3
_geom_angle_publ_flag
C19 O3 C20 114.82(11) . . ?
C8 N1 C1 120.04(10) . . ?
C12 N1 C8 121.47(10) . . ?
C12 N1 C1 118.29(9) . . ?
C26 C21 C10 121.40(11) . . ?
C26 C21 C22 118.18(11) . . ?
C22 C21 C10 120.41(11) . . ?
N1 C8 C27 117.58(10) . . ?
C9 C8 N1 119.94(11) . . ?
C9 C8 C27 122.46(10) . . ?
C32 C27 C8 121.03(11) . . ?
C28 C27 C8 119.73(11) . . ?
C28 C27 C32 119.12(11) . . ?
O1 C12 N1 122.20(11) . . ?
O1 C12 C11 121.75(11) . . ?
N1 C12 C11 116.03(10) . . ?
N1 C1 C2 113.25(10) . . ?
C31 C32 C27 120.02(11) . . ?
C12 C11 C10 110.53(10) . . ?
C13 C11 C12 111.85(10) . . ?
C13 C11 C10 115.72(10) . . ?
C21 C10 C11 112.86(10) . . ?
C9 C10 C21 112.67(10) . . ?
C9 C10 C11 106.71(9) . . ?
C3 C2 C1 121.28(11) . . ?
C7 C2 C1 119.78(11) . . ?
C7 C2 C3 118.88(12) . . ?
C29 C30 C31 119.90(12) . . ?
C21 C26 C25 121.34(12) . . ?
C29 C28 C27 120.35(11) . . ?
C8 C9 C10 121.25(10) . . ?
C23 C24 C25 119.58(12) . . ?
C14 C13 C11 124.57(12) . . ?
C18 C13 C11 117.78(12) . . ?
C18 C13 C14 117.59(12) . . ?
O3 C19 C14 111.53(11) . . ?
O2 C19 O3 122.41(13) . . ?
O2 C19 C14 126.05(12) . . ?
C32 C31 C30 120.39(11) . . ?
C21 C22 C23 120.79(12) . . ?
C13 C14 C19 122.56(11) . . ?
C15 C14 C13 120.01(13) . . ?
C15 C14 C19 117.42(12) . . ?
C17 C18 C13 121.80(14) . . ?
C4 C3 C2 120.21(13) . . ?
C30 C29 C28 120.19(11) . . ?
C5 C4 C3 120.15(13) . . ?
C24 C25 C26 119.87(12) . . ?
C6 C7 C2 120.85(13) . . ?
C16 C17 C18 119.99(14) . . ?
C16 C15 C14 121.02(14) . . ?
C17 C16 C15 119.54(13) . . ?
C24 C23 C22 120.24(12) . . ?
C6 C5 C4 120.13(13) . . ?
C5 C6 C7 119.76(14) . . ?

loop_
_geom_bond_atom_site_label_1
_geom_bond_atom_site_label_2
_geom_bond_distance
_geom_bond_site_symmetry_2
_geom_bond_publ_flag
O1 C12 1.2249(14) . ?
O3 C19 1.3444(15) . ?
O3 C20 1.4363(19) . ?
O2 C19 1.2089(16) . ?
N1 C8 1.4284(15) . ?
N1 C12 1.3667(16) . ?
N1 C1 1.4697(15) . ?
C21 C10 1.5155(16) . ?
C21 C26 1.3877(18) . ?
C21 C22 1.3896(17) . ?
C8 C27 1.4829(16) . ?
C8 C9 1.3354(17) . ?
C27 C32 1.4027(17) . ?
C27 C28 1.3969(17) . ?
C12 C11 1.5295(17) . ?
C1 C2 1.5087(17) . ?
C32 C31 1.3884(17) . ?
C11 C10 1.5546(16) . ?
C11 C13 1.5182(17) . ?
C10 C9 1.5054(16) . ?
C2 C3 1.3903(18) . ?
C2 C7 1.3878(19) . ?
C30 C31 1.3879(18) . ?
C30 C29 1.3865(19) . ?
C26 C25 1.3893(18) . ?
C28 C29 1.3890(18) . ?
C24 C25 1.3843(19) . ?
C24 C23 1.382(2) . ?
C13 C14 1.4072(19) . ?
C13 C18 1.3957(19) . ?
C19 C14 1.488(2) . ?
C22 C23 1.3934(19) . ?
C14 C15 1.3986(18) . ?
C18 C17 1.3898(19) . ?
C3 C4 1.391(2) . ?
C4 C5 1.380(2) . ?
C7 C6 1.388(2) . ?
C17 C16 1.378(2) . ?
C15 C16 1.380(2) . ?
C5 C6 1.379(2) . ?
